data_9000693
loop_
_publ_author_name
'Hochella, M. F.'
'Brown, G. E.'
'Ross, F. K.'
'Gibbs, G. V.'

_publ_section_title
;
 High-temperature crystal chemistry of hydrous Mg- and Fe-cordierite
 White Well, T = 375 C
;
_journal_name_full 'American Mineralogist'
_journal_page_first 337
_journal_page_last 351
_journal_volume 64
_journal_year 1979
_chemical_formula_sum 'Al4 Fe0.09 Mg1.91 O18 Si5'
_chemical_name_mineral Cordierite
_space_group_IT_number 66
_symmetry_space_group_name_Hall '-C 2 2c'
_symmetry_space_group_name_H-M 'C c c m'
_cell_angle_alpha 90
_cell_angle_beta 90
_cell_angle_gamma 90
_cell_length_a 17.113
_cell_length_b 9.741
_cell_length_c 9.358
_cell_formula_units_Z 4
_cell_volume 1559.957
_database_code_amcsd 0000706
_diffrn_ambient_temperature 648.15
_exptl_crystal_density_diffrn 2.503
_cod_original_formula_sum '(Mg1.91 Fe.09) Al4 Si5 O18'
_cod_database_code 9000693

loop_
_space_group_symop_operation_xyz
x,y,z
1/2+x,1/2+y,z
x,-y,1/2+z
1/2+x,1/2-y,1/2+z
-x,y,1/2-z
1/2-x,1/2+y,1/2-z
-x,y,1/2+z
1/2-x,1/2+y,1/2+z
x,-y,1/2-z
1/2+x,1/2-y,1/2-z
x,y,-z
1/2+x,1/2+y,-z
-x,-y,z
1/2-x,1/2-y,z
-x,-y,-z
1/2-x,1/2-y,-z

loop_
_atom_site_aniso_label
_atom_site_aniso_U_11
_atom_site_aniso_U_22
_atom_site_aniso_U_33
_atom_site_aniso_U_12
_atom_site_aniso_U_13
_atom_site_aniso_U_23
Mg 0.01113 0.01245 0.01934 0.00000 0.00000 0.00046
Fe 0.01113 0.01245 0.01934 0.00000 0.00000 0.00046
Al11 0.01380 0.01077 0.01207 0.00186 0.00000 0.00000
Si16 0.00890 0.01178 0.01012 0.00000 0.00000 0.00000
Si21 0.00890 0.00745 0.01060 0.00093 0.00000 0.00000
Al26 0.00920 0.01058 0.01189 0.00177 0.00000 0.00000
Si23 0.00846 0.00846 0.01096 -0.00118 0.00000 0.00000
O11 0.02033 0.01332 0.01366 0.00203 -0.00325 -0.00314
O16 0.01335 0.01807 0.01468 0.00203 -0.00130 -0.00693
O13 0.01647 0.01644 0.01264 -0.00220 0.00292 -0.00416
O21 0.02003 0.01769 0.03185 0.01123 0.00000 0.00000
O26 0.01024 0.02855 0.03154 -0.00262 0.00000 0.00000
O23 0.02418 0.00909 0.03456 -0.00642 0.00000 0.00000

loop_
_atom_site_label
_atom_site_fract_x
_atom_site_fract_y
_atom_site_fract_z
_atom_site_occupancy
Mg 0.16220 0.50000 0.25000 0.95500
Fe 0.16220 0.50000 0.25000 0.04500
Al11 0.25000 0.25000 0.25000 1.00000
Si16 0.00000 0.50000 0.25000 1.00000
Si21 0.19200 0.07830 0.00000 1.00000
Al26 0.05060 0.30760 0.00000 1.00000
Si23 -0.13510 0.23690 0.00000 1.00000
O11 0.24700 0.10360 0.14070 1.00000
O16 0.06200 0.41660 0.15120 1.00000
O13 -0.17360 0.30900 0.14180 1.00000
O21 0.12200 0.18460 0.00000 1.00000
O26 -0.04340 0.24780 0.00000 1.00000
O23 -0.16410 0.07930 0.00000 1.00000

loop_
_cod_related_entry_id
_cod_related_entry_database
_cod_related_entry_code
1 AMCSD 0000706
